data_4131356
loop_
_publ_author_name
'Gorgas, Nikolaus'
'Alves, Luis G.'
'St\"oger, Berthold'
'Martins, Ana M.'
'Veiros, Luis F.'
'Kirchner, Karl'

_publ_section_title
;
 Stable, Yet Highly Reactive Nonclassical Iron(II) Polyhydride Pincer
 Complexes: Z-Selective Dimerization and Hydroboration of Terminal
 Alkynes.
;
_journal_issue 24
_journal_name_full 'Journal of the American Chemical Society'
_journal_page_first 8130
_journal_page_last 8133
_journal_paper_doi 10.1021/jacs.7b05051
_journal_volume 139
_journal_year 2017
_chemical_formula_sum 'C19 H41 Fe N3 P2'
_chemical_formula_weight 429.4
_space_group_IT_number 15
_space_group_name_Hall '-C 2yc'
_space_group_name_H-M_alt 'C 1 2/c 1'
_symmetry_cell_setting monoclinic
_symmetry_Int_Tables_number 15
_symmetry_space_group_name_Hall '-C 2yc'
_symmetry_space_group_name_H-M 'C 1 2/c 1'
_audit_creation_method 'Jana2006 Version : 31/01/2016'
_cell_angle_alpha 90
_cell_angle_beta 97.324(2)
_cell_angle_gamma 90
_cell_formula_units_Z 8
_cell_length_a 28.0364(19)
_cell_length_b 11.6906(8)
_cell_length_c 13.9459(9)
_cell_measurement_reflns_used 8762
_cell_measurement_temperature 100
_cell_measurement_theta_max 30.02
_cell_measurement_theta_min 2.34
_cell_volume 4533.6(5)
_diffrn_ambient_temperature 100
_diffrn_measured_fraction_theta_full 1
_diffrn_measured_fraction_theta_max 1
_diffrn_measurement_device 'four-circle diffractometer'
_diffrn_measurement_device_type 'Bruker KAPPA APEX II CCD'
_diffrn_measurement_method '\w- and \f-scans'
_diffrn_radiation_monochromator graphite
_diffrn_radiation_probe x-ray
_diffrn_radiation_source 'X-ray tube'
_diffrn_radiation_type 'Mo K\a'
_diffrn_radiation_wavelength 0.71073
_diffrn_reflns_av_R_equivalents 0.0398
_diffrn_reflns_av_unetI/netI 0.0365
_diffrn_reflns_limit_h_max 39
_diffrn_reflns_limit_h_min -33
_diffrn_reflns_limit_k_max 16
_diffrn_reflns_limit_k_min -16
_diffrn_reflns_limit_l_max 19
_diffrn_reflns_limit_l_min -19
_diffrn_reflns_number 30677
_diffrn_reflns_theta_full 30.06
_diffrn_reflns_theta_max 30.06
_diffrn_reflns_theta_min 1.46
_exptl_absorpt_coefficient_mu 0.814
_exptl_absorpt_correction_T_max 0.97
_exptl_absorpt_correction_T_min 0.70
_exptl_absorpt_correction_type multi-scan
_exptl_absorpt_process_details SADABS
_exptl_crystal_colour yellow
_exptl_crystal_density_diffrn 1.2581
_exptl_crystal_description plate
_exptl_crystal_F_000 1856
_exptl_crystal_size_max 0.43
_exptl_crystal_size_mid 0.41
_exptl_crystal_size_min 0.04
_refine_diff_density_max 0.36
_refine_diff_density_min -0.29
_refine_ls_extinction_method none
_refine_ls_goodness_of_fit_gt 1.61
_refine_ls_goodness_of_fit_ref 1.44
_refine_ls_hydrogen_treatment mixed
_refine_ls_number_constraints 148
_refine_ls_number_parameters 242
_refine_ls_number_reflns 6657
_refine_ls_number_restraints 0
_refine_ls_R_factor_all 0.0576
_refine_ls_R_factor_gt 0.0321
_refine_ls_shift/su_max 0.0457
_refine_ls_shift/su_mean 0.0011
_refine_ls_structure_factor_coef F
_refine_ls_weighting_details w=1/(\s^2^(F)+0.0001F^2^)
_refine_ls_weighting_scheme sigma
_refine_ls_wR_factor_gt 0.0342
_refine_ls_wR_factor_ref 0.0364
_reflns_number_gt 4722
_reflns_number_total 6657
_reflns_threshold_expression I>3\s(I)
_cod_data_source_file ja7b05051_si_002.cif
_cod_data_source_block FePNP_H2_2H
_cod_depositor_comments
;
The following automatic conversions were performed:

data item '_diffrn_radiation_probe' value 'X-ray' was changed to
'x-ray' in accordance with the
/home/saulius/struct/COD-crude-data/automatic-downloads/DataCite-retrospective/ACS/depositions/lib/dictionaries/cif_core.dic
dictionary named 'cif_core.dic' version 2.4.2 last updated on
2011-04-26.

Automatic conversion script
Id: cif_fix_values 6909 2019-04-08 15:41:33Z antanas 
;
_cod_original_formula_sum 'C19 H41 Fe1 N3 P2'
_cod_database_code 4131356

loop_
_space_group_symop_id
_space_group_symop_operation_xyz
1 x,y,z
2 -x,y,-z+1/2
3 -x,-y,-z
4 x,-y,z+1/2
5 x+1/2,y+1/2,z
6 -x+1/2,y+1/2,-z+1/2
7 -x+1/2,-y+1/2,-z
8 x+1/2,-y+1/2,z+1/2

loop_
_atom_site_label
_atom_site_type_symbol
_atom_site_fract_x
_atom_site_fract_y
_atom_site_fract_z
_atom_site_adp_type
_atom_site_U_iso_or_equiv
_atom_site_site_symmetry_multiplicity
_atom_site_occupancy
_atom_site_calc_flag
Fe1 Fe 0.385816(8) 0.247045(19) 0.176047(14) Uani 0.01556(7) 8 1 d
P1 P 0.364683(15) 0.39019(3) 0.25385(3) Uani 0.01422(11) 8 1 d
P2 P 0.401901(15) 0.12345(3) 0.07375(3) Uani 0.01377(11) 8 1 d
N1 N 0.33687(5) 0.30115(11) 0.07147(8) Uani 0.0140(4) 8 1 d
N2 N 0.32207(5) 0.45325(11) 0.16987(8) Uani 0.0161(4) 8 1 d
N3 N 0.35683(5) 0.14763(11) -0.02078(8) Uani 0.0156(4) 8 1 d
C1 C 0.31058(5) 0.39721(13) 0.08253(10) Uani 0.0144(4) 8 1 d
C2 C 0.27469(6) 0.43483(13) 0.01177(10) Uani 0.0165(5) 8 1 d
C3 C 0.26546(6) 0.37206(13) -0.07283(10) Uani 0.0177(5) 8 1 d
C4 C 0.29249(6) 0.27653(13) -0.08716(10) Uani 0.0171(5) 8 1 d
C5 C 0.32855(5) 0.24261(13) -0.01373(9) Uani 0.0142(4) 8 1 d
C6 C 0.33140(6) 0.37602(14) 0.36043(10) Uani 0.0197(5) 8 1 d
C7 C 0.28193(7) 0.32399(16) 0.33197(12) Uani 0.0310(6) 8 1 d
C8 C 0.35944(8) 0.30168(19) 0.43811(13) Uani 0.0456(8) 8 1 d
C9 C 0.40608(6) 0.51106(13) 0.29052(12) Uani 0.0227(5) 8 1 d
C10 C 0.41948(7) 0.57548(15) 0.20256(14) Uani 0.0327(6) 8 1 d
C11 C 0.45164(7) 0.46753(16) 0.35134(14) Uani 0.0348(6) 8 1 d
C12 C 0.39676(6) -0.03366(12) 0.09146(10) Uani 0.0165(5) 8 1 d
C13 C 0.34629(6) -0.06571(14) 0.11158(11) Uani 0.0215(5) 8 1 d
C14 C 0.43421(6) -0.07486(14) 0.17425(12) Uani 0.0256(5) 8 1 d
C15 C 0.45748(6) 0.13512(13) 0.01433(10) Uani 0.0187(5) 8 1 d
C16 C 0.45423(7) 0.23716(14) -0.05482(12) Uani 0.0278(6) 8 1 d
C17 C 0.50171(6) 0.15030(14) 0.09013(12) Uani 0.0257(5) 8 1 d
C18 C 0.29674(6) 0.55905(13) 0.18725(11) Uani 0.0221(5) 8 1 d
C19 C 0.35156(6) 0.08353(14) -0.11144(10) Uani 0.0222(5) 8 1 d
H1c2 H 0.256661 0.502817 0.02124 Uiso 0.0197 8 1 d
H1c3 H 0.240083 0.395245 -0.121767 Uiso 0.0212 8 1 d
H1c4 H 0.286712 0.233994 -0.146386 Uiso 0.0206 8 1 d
H1c6 H 0.327672 0.451481 0.385596 Uiso 0.0236 8 1 d
H1c7 H 0.262923 0.374571 0.288305 Uiso 0.0372 8 1 d
H2c7 H 0.285218 0.251678 0.300866 Uiso 0.0372 8 1 d
H3c7 H 0.266402 0.312876 0.388762 Uiso 0.0372 8 1 d
H1c8 H 0.389128 0.338855 0.461936 Uiso 0.0548 8 1 d
H2c8 H 0.340685 0.290546 0.490337 Uiso 0.0548 8 1 d
H3c8 H 0.366141 0.228888 0.410905 Uiso 0.0548 8 1 d
H1c9 H 0.3896 0.562877 0.328398 Uiso 0.0272 8 1 d
H1c10 H 0.391172 0.609641 0.168245 Uiso 0.0392 8 1 d
H2c10 H 0.442433 0.634158 0.223411 Uiso 0.0392 8 1 d
H3c10 H 0.43326 0.523138 0.160725 Uiso 0.0392 8 1 d
H1c11 H 0.443348 0.433118 0.409494 Uiso 0.0418 8 1 d
H2c11 H 0.466994 0.411745 0.315093 Uiso 0.0418 8 1 d
H3c11 H 0.473199 0.530352 0.36765 Uiso 0.0418 8 1 d
H1c12 H 0.402827 -0.070853 0.032847 Uiso 0.0197 8 1 d
H1c13 H 0.323495 -0.045663 0.056857 Uiso 0.0258 8 1 d
H2c13 H 0.344812 -0.146541 0.12297 Uiso 0.0258 8 1 d
H3c13 H 0.338787 -0.025117 0.167593 Uiso 0.0258 8 1 d
H1c14 H 0.465843 -0.067298 0.155513 Uiso 0.0307 8 1 d
H2c14 H 0.431931 -0.029397 0.230811 Uiso 0.0307 8 1 d
H3c14 H 0.428276 -0.153623 0.188175 Uiso 0.0307 8 1 d
H1c15 H 0.460603 0.065814 -0.021267 Uiso 0.0224 8 1 d
H1c16 H 0.429849 0.222831 -0.108309 Uiso 0.0334 8 1 d
H2c16 H 0.446137 0.304732 -0.021263 Uiso 0.0334 8 1 d
H3c16 H 0.484644 0.247953 -0.078294 Uiso 0.0334 8 1 d
H1c17 H 0.50593 0.083164 0.12995 Uiso 0.0308 8 1 d
H2c17 H 0.529714 0.161622 0.058189 Uiso 0.0308 8 1 d
H3c17 H 0.497165 0.215609 0.129696 Uiso 0.0308 8 1 d
H1c18 H 0.309505 0.589904 0.249017 Uiso 0.0265 8 1 d
H2c18 H 0.30097 0.613465 0.137484 Uiso 0.0265 8 1 d
H3c18 H 0.2631 0.543246 0.18668 Uiso 0.0265 8 1 d
H1c19 H 0.376414 0.026742 -0.109177 Uiso 0.0266 8 1 d
H2c19 H 0.320693 0.046802 -0.120503 Uiso 0.0266 8 1 d
H3c19 H 0.354122 0.134938 -0.164228 Uiso 0.0266 8 1 d
H1 H 0.3516(7) 0.1677(15) 0.2168(12) Uiso 0.035(5) 8 1 d
H2 H 0.4198(7) 0.3226(16) 0.1383(12) Uiso 0.037(5) 8 1 d
H3 H 0.4291(8) 0.2314(18) 0.2367(15) Uiso 0.048(6) 8 1 d
H4 H 0.4072(10) 0.177(2) 0.2606(18) Uiso 0.083(9) 8 1 d

loop_
_atom_site_aniso_label
_atom_site_aniso_type_symbol
_atom_site_aniso_U_11
_atom_site_aniso_U_22
_atom_site_aniso_U_33
_atom_site_aniso_U_12
_atom_site_aniso_U_13
_atom_site_aniso_U_23
Fe1 Fe 0.01946(12) 0.01375(11) 0.01272(10) 0.00546(10) -0.00081(8) -0.00268(9)
P1 P 0.0174(2) 0.01121(19) 0.01392(17) 0.00228(16) 0.00168(14) -0.00171(14)
P2 P 0.0162(2) 0.01167(19) 0.01342(17) 0.00147(16) 0.00180(14) -0.00204(14)
N1 N 0.0165(7) 0.0129(6) 0.0126(6) 0.0006(5) 0.0026(5) -0.0003(5)
N2 N 0.0197(7) 0.0133(6) 0.0151(6) 0.0067(5) 0.0014(5) -0.0013(5)
N3 N 0.0186(7) 0.0160(7) 0.0118(5) 0.0017(5) 0.0009(5) -0.0033(5)
C1 C 0.0159(8) 0.0133(7) 0.0145(7) -0.0017(6) 0.0034(6) 0.0026(6)
C2 C 0.0157(8) 0.0144(8) 0.0198(7) 0.0014(6) 0.0046(6) 0.0048(6)
C3 C 0.0154(8) 0.0213(8) 0.0160(7) -0.0017(7) 0.0004(6) 0.0076(6)
C4 C 0.0202(9) 0.0192(8) 0.0117(6) -0.0035(6) 0.0009(6) 0.0018(6)
C5 C 0.0172(8) 0.0137(7) 0.0118(6) -0.0028(6) 0.0025(5) 0.0009(6)
C6 C 0.0265(9) 0.0170(8) 0.0162(7) 0.0028(7) 0.0054(6) -0.0026(6)
C7 C 0.0337(11) 0.0334(11) 0.0283(9) -0.0057(9) 0.0134(8) -0.0022(8)
C8 C 0.0438(14) 0.0696(16) 0.0244(10) 0.0125(12) 0.0078(9) 0.0199(10)
C9 C 0.0219(9) 0.0151(8) 0.0308(8) 0.0002(7) 0.0019(7) -0.0074(7)
C10 C 0.0270(11) 0.0195(9) 0.0520(12) -0.0024(8) 0.0068(9) 0.0051(8)
C11 C 0.0303(11) 0.0266(10) 0.0445(11) -0.0046(8) -0.0073(9) -0.0073(9)
C12 C 0.0196(9) 0.0122(7) 0.0180(7) 0.0001(6) 0.0040(6) -0.0027(6)
C13 C 0.0223(9) 0.0169(8) 0.0252(8) -0.0011(7) 0.0031(7) 0.0009(7)
C14 C 0.0251(10) 0.0154(8) 0.0357(9) 0.0028(7) 0.0014(7) 0.0062(7)
C15 C 0.0211(9) 0.0142(8) 0.0216(7) -0.0004(7) 0.0061(6) -0.0035(6)
C16 C 0.0301(10) 0.0247(10) 0.0311(9) -0.0024(8) 0.0131(7) 0.0028(8)
C17 C 0.0191(9) 0.0214(9) 0.0368(9) -0.0009(7) 0.0043(7) -0.0047(7)
C18 C 0.0268(10) 0.0168(8) 0.0227(8) 0.0081(7) 0.0033(7) -0.0016(6)
C19 C 0.0290(10) 0.0223(9) 0.0147(7) 0.0015(7) 0.0009(6) -0.0059(6)

loop_
_atom_type_symbol
_atom_type_scat_dispersion_real
_atom_type_scat_dispersion_imag
_atom_type_scat_source
C 0.0033 0.0016 'International Tables Vol C tables 4.2.6.8 and 6.1.1.1'
H 0.0000 0.0000 'International Tables Vol C tables 4.2.6.8 and 6.1.1.1'
Fe 0.3463 0.8444 'International Tables Vol C tables 4.2.6.8 and 6.1.1.1'
N 0.0061 0.0033 'International Tables Vol C tables 4.2.6.8 and 6.1.1.1'
P 0.1023 0.0942 'International Tables Vol C tables 4.2.6.8 and 6.1.1.1'

loop_
_geom_angle_atom_site_label_1
_geom_angle_atom_site_label_2
_geom_angle_atom_site_label_3
_geom_angle
P1 Fe1 P2 168.620(18)
P1 Fe1 N1 84.94(4)
P1 Fe1 H1 93.5(7)
P1 Fe1 H2 86.8(7)
P1 Fe1 H3 94.1(9)
P1 Fe1 H4 97.8(10)
P2 Fe1 N1 84.76(4)
P2 Fe1 H1 92.0(7)
P2 Fe1 H2 88.0(7)
P2 Fe1 H3 94.3(9)
P2 Fe1 H4 93.6(10)
N1 Fe1 H1 93.5(6)
N1 Fe1 H2 87.9(7)
N1 Fe1 H3 162.8(9)
N1 Fe1 H4 158.2(11)
H1 Fe1 H2 178.6(9)
H1 Fe1 H3 103.7(11)
H1 Fe1 H4 64.8(13)
H2 Fe1 H3 74.9(11)
H2 Fe1 H4 113.8(13)
H3 Fe1 H4 38.9(14)
Fe1 P1 N2 101.78(4)
Fe1 P1 C6 122.69(5)
Fe1 P1 C9 122.39(6)
N2 P1 C6 101.86(7)
N2 P1 C9 102.45(7)
C6 P1 C9 101.95(7)
Fe1 P2 N3 101.79(5)
Fe1 P2 C12 123.83(5)
Fe1 P2 C15 120.79(5)
N3 P2 C12 101.60(6)
N3 P2 C15 102.74(6)
C12 P2 C15 102.41(7)
Fe1 N1 C1 121.01(9)
Fe1 N1 C5 120.50(10)
C1 N1 C5 118.48(12)
P1 N2 C1 117.23(10)
P1 N2 C18 123.86(9)
C1 N2 C18 118.88(12)
P2 N3 C5 116.71(9)
P2 N3 C19 124.02(11)
C5 N3 C19 118.71(11)
N1 C1 N2 114.91(12)
N1 C1 C2 122.29(13)
N2 C1 C2 122.80(14)
C1 C2 C3 118.51(14)
C1 C2 H1c2 120.74
C3 C2 H1c2 120.74
C2 C3 C4 120.41(13)
C2 C3 H1c3 119.8
C4 C3 H1c3 119.8
C3 C4 C5 118.82(13)
C3 C4 H1c4 120.59
C5 C4 H1c4 120.59
N1 C5 N3 115.53(12)
N1 C5 C4 121.42(14)
N3 C5 C4 123.03(12)
P1 C6 C7 111.15(10)
P1 C6 C8 110.63(13)
P1 C6 H1c6 107.42
C7 C6 C8 109.13(14)
C7 C6 H1c6 108.96
C8 C6 H1c6 109.51
C6 C7 H1c7 109.47
C6 C7 H2c7 109.47
C6 C7 H3c7 109.47
H1c7 C7 H2c7 109.47
H1c7 C7 H3c7 109.47
H2c7 C7 H3c7 109.47
C6 C8 H1c8 109.47
C6 C8 H2c8 109.47
C6 C8 H3c8 109.47
H1c8 C8 H2c8 109.47
H1c8 C8 H3c8 109.47
H2c8 C8 H3c8 109.47
P1 C9 C10 111.29(11)
P1 C9 C11 110.37(11)
P1 C9 H1c9 107.68
C10 C9 C11 109.66(15)
C10 C9 H1c9 108.42
C11 C9 H1c9 109.37
C9 C10 H1c10 109.47
C9 C10 H2c10 109.47
C9 C10 H3c10 109.47
H1c10 C10 H2c10 109.47
H1c10 C10 H3c10 109.47
H2c10 C10 H3c10 109.47
C9 C11 H1c11 109.47
C9 C11 H2c11 109.47
C9 C11 H3c11 109.47
H1c11 C11 H2c11 109.47
H1c11 C11 H3c11 109.47
H2c11 C11 H3c11 109.47
P2 C12 C13 110.89(11)
P2 C12 C14 110.62(10)
P2 C12 H1c12 107.99
C13 C12 C14 110.26(13)
C13 C12 H1c12 108.36
C14 C12 H1c12 108.64
C12 C13 H1c13 109.47
C12 C13 H2c13 109.47
C12 C13 H3c13 109.47
H1c13 C13 H2c13 109.47
H1c13 C13 H3c13 109.47
H2c13 C13 H3c13 109.47
C12 C14 H1c14 109.47
C12 C14 H2c14 109.47
C12 C14 H3c14 109.47
H1c14 C14 H2c14 109.47
H1c14 C14 H3c14 109.47
H2c14 C14 H3c14 109.47
P2 C15 C16 110.60(11)
P2 C15 C17 110.54(11)
P2 C15 H1c15 107.76
C16 C15 C17 108.81(13)
C16 C15 H1c15 109.53
C17 C15 H1c15 109.58
C15 C16 H1c16 109.47
C15 C16 H2c16 109.47
C15 C16 H3c16 109.47
H1c16 C16 H2c16 109.47
H1c16 C16 H3c16 109.47
H2c16 C16 H3c16 109.47
C15 C17 H1c17 109.47
C15 C17 H2c17 109.47
C15 C17 H3c17 109.47
H1c17 C17 H2c17 109.47
H1c17 C17 H3c17 109.47
H2c17 C17 H3c17 109.47
N2 C18 H1c18 109.47
N2 C18 H2c18 109.47
N2 C18 H3c18 109.47
H1c18 C18 H2c18 109.47
H1c18 C18 H3c18 109.47
H2c18 C18 H3c18 109.47
N3 C19 H1c19 109.47
N3 C19 H2c19 109.47
N3 C19 H3c19 109.47
H1c19 C19 H2c19 109.47
H1c19 C19 H3c19 109.47
H2c19 C19 H3c19 109.47

loop_
_geom_bond_atom_site_label_1
_geom_bond_atom_site_label_2
_geom_bond_distance
Fe1 P1 2.1196(5)
Fe1 P2 2.1191(5)
Fe1 N1 1.9749(12)
Fe1 H1 1.497(18)
Fe1 H2 1.446(19)
Fe1 H3 1.40(2)
Fe1 H4 1.49(2)
P1 N2 1.7281(12)
P1 C6 1.8604(16)
P1 C9 1.8585(17)
P2 N3 1.7291(12)
P2 C12 1.8613(15)
P2 C15 1.8609(17)
N1 C1 1.363(2)
N1 C5 1.3652(18)
N2 C1 1.3843(18)
N2 C18 1.462(2)
N3 C5 1.375(2)
N3 C19 1.4609(19)
C1 C2 1.388(2)
C2 C3 1.385(2)
C2 H1c2 0.96
C3 C4 1.378(2)
C3 H1c3 0.96
C4 C5 1.402(2)
C4 H1c4 0.96
C6 C7 1.520(2)
C6 C8 1.526(2)
C6 H1c6 0.96
C7 H1c7 0.96
C7 H2c7 0.96
C7 H3c7 0.96
C8 H1c8 0.96
C8 H2c8 0.96
C8 H3c8 0.96
C9 C10 1.527(3)
C9 C11 1.528(2)
C9 H1c9 0.96
C10 H1c10 0.96
C10 H2c10 0.96
C10 H3c10 0.96
C11 H1c11 0.96
C11 H2c11 0.96
C11 H3c11 0.96
C12 C13 1.524(2)
C12 C14 1.536(2)
C12 H1c12 0.96
C13 H1c13 0.96
C13 H2c13 0.96
C13 H3c13 0.96
C14 H1c14 0.96
C14 H2c14 0.96
C14 H3c14 0.96
C15 C16 1.529(2)
C15 C17 1.534(2)
C15 H1c15 0.96
C16 H1c16 0.96
C16 H2c16 0.96
C16 H3c16 0.96
C17 H1c17 0.96
C17 H2c17 0.96
C17 H3c17 0.96
C18 H1c18 0.96
C18 H2c18 0.96
C18 H3c18 0.96
C19 H1c19 0.96
C19 H2c19 0.96
C19 H3c19 0.96
